data_7244147
loop_
_publ_author_name
'Rixson, Daniel'
'G\"unay Sezer, G\"une\,s'
'Alp, Emre'
'Mahon, Mary F.'
'Burrows, Andrew D.'

_publ_section_title
;
 Synthesis, structures and properties of metal--organic frameworks
 prepared using a semi-rigid tricarboxylate linker
;
_journal_issue 4
_journal_name_full CrystEngComm
_journal_page_first 863
_journal_page_last 876
_journal_paper_doi 10.1039/D1CE01284C
_journal_volume 24
_journal_year 2022
_chemical_absolute_configuration ad
_chemical_formula_moiety 'C10 H11 Co N O8'
_chemical_formula_sum 'C10 H11 Co N O8'
_chemical_formula_weight 332.13
_space_group_crystal_system monoclinic
_space_group_IT_number 4
_space_group_name_Hall 'P 2yb'
_space_group_name_H-M_alt 'P 1 21 1'
_atom_sites_solution_hydrogens mixed
_atom_sites_solution_primary iterative
_audit_creation_date 2019-01-08
_audit_creation_method
;
Olex2 1.2
(compiled 2018.05.29 svn.r3508 for OlexSys, GUI svn.r5506)
;
_audit_update_record
;
2021-07-19 deposited with the CCDC.	2021-12-20 downloaded from the CCDC.
;
_cell_angle_alpha 90
_cell_angle_beta 95.158(4)
_cell_angle_gamma 90
_cell_formula_units_Z 2
_cell_length_a 4.8412(2)
_cell_length_b 10.1675(4)
_cell_length_c 11.3320(4)
_cell_measurement_reflns_used 1467
_cell_measurement_temperature 150.00(10)
_cell_measurement_theta_max 73.1930
_cell_measurement_theta_min 4.0170
_cell_volume 555.54(4)
_computing_cell_refinement 'CrysAlisPro 1.171.39.46 (Rigaku OD, 2018)'
_computing_data_collection 'CrysAlisPro 1.171.39.46 (Rigaku OD, 2018)'
_computing_data_reduction 'CrysAlisPro 1.171.39.46 (Rigaku OD, 2018)'
_computing_molecular_graphics 'Olex2 (Dolomanov et al., 2009)'
_computing_publication_material 'Olex2 (Dolomanov et al., 2009)'
_computing_structure_refinement 'ShelXL (Sheldrick, 2015)'
_computing_structure_solution 'olex2.solve (Bourhis et al., 2015)'
_diffrn_ambient_environment N~2~
_diffrn_ambient_temperature 150.00(10)
_diffrn_detector 'CCD plate'
_diffrn_detector_area_resol_mean 8.1150
_diffrn_detector_type EosS2
_diffrn_measured_fraction_theta_full 0.999
_diffrn_measured_fraction_theta_max 0.997
_diffrn_measurement_device 'four-circle diffractometer'
_diffrn_measurement_device_type 'SuperNova, Dual, Cu at home/near, EosS2'
_diffrn_measurement_method '\w scans'
_diffrn_radiation_monochromator mirror
_diffrn_radiation_probe x-ray
_diffrn_radiation_type CuK\a
_diffrn_radiation_wavelength 1.54184
_diffrn_reflns_av_R_equivalents 0.0292
_diffrn_reflns_av_unetI/netI 0.0444
_diffrn_reflns_Laue_measured_fraction_full 0.999
_diffrn_reflns_Laue_measured_fraction_max 0.997
_diffrn_reflns_limit_h_max 6
_diffrn_reflns_limit_h_min -5
_diffrn_reflns_limit_k_max 12
_diffrn_reflns_limit_k_min -12
_diffrn_reflns_limit_l_max 14
_diffrn_reflns_limit_l_min -13
_diffrn_reflns_number 2451
_diffrn_reflns_point_group_measured_fraction_full 0.755
_diffrn_reflns_point_group_measured_fraction_max 0.743
_diffrn_reflns_theta_full 67.684
_diffrn_reflns_theta_max 73.255
_diffrn_reflns_theta_min 3.917
_diffrn_source 'micro-focus sealed X-ray tube'
_diffrn_source_type 'SuperNova (Cu) X-ray Source'
_exptl_absorpt_coefficient_mu 12.568
_exptl_absorpt_correction_T_max 0.32408
_exptl_absorpt_correction_T_min 0.24298
_exptl_absorpt_correction_type analytical
_exptl_absorpt_process_details
;
CrysAlisPro 1.171.39.46 (Rigaku Oxford Diffraction, 2018)
Analytical numeric absorption correction using a multifaceted crystal
			model based on expressions derived by R.C. Clark & J.S. Reid.
(Clark, R. C. & Reid, J. S. (1995). Acta Cryst. A51, 887-897)
Empirical absorption correction using spherical harmonics,
 implemented in SCALE3 ABSPACK scaling algorithm.
;
_exptl_crystal_colour pink
_exptl_crystal_colour_primary pink
_exptl_crystal_density_diffrn 1.986
_exptl_crystal_description needle
_exptl_crystal_F_000 338
_exptl_crystal_size_max 0.183
_exptl_crystal_size_mid 0.046
_exptl_crystal_size_min 0.033
_refine_diff_density_max 0.687
_refine_diff_density_min -0.610
_refine_diff_density_rms 0.099
_refine_ls_abs_structure_details
;
 Classical Flack method preferred over Parsons because s.u. lower.
;
_refine_ls_abs_structure_Flack -0.001(6)
_refine_ls_extinction_method none
_refine_ls_goodness_of_fit_ref 1.044
_refine_ls_hydrogen_treatment mixed
_refine_ls_matrix_type full
_refine_ls_number_parameters 204
_refine_ls_number_reflns 1637
_refine_ls_number_restraints 10
_refine_ls_restrained_S_all 1.041
_refine_ls_R_factor_all 0.0472
_refine_ls_R_factor_gt 0.0461
_refine_ls_shift/su_max 0.000
_refine_ls_shift/su_mean 0.000
_refine_ls_structure_factor_coef Fsqd
_refine_ls_weighting_details 'w=1/[\s^2^(Fo^2^)+(0.0944P)^2^+0.0631P] where P=(Fo^2^+2Fc^2^)/3'
_refine_ls_weighting_scheme calc
_refine_ls_wR_factor_gt 0.1224
_refine_ls_wR_factor_ref 0.1241
_reflns_Friedel_coverage 0.406
_reflns_Friedel_fraction_full 0.480
_reflns_Friedel_fraction_max 0.456
_reflns_number_gt 1586
_reflns_number_total 1637
_reflns_threshold_expression 'I > 2\s(I)'
_cod_data_source_file d1ce01284c2.cif
_cod_data_source_block s18adb33
_cod_depositor_comments 'Adding full bibliography for 7244143--7244152.cif.'
_cod_database_code 7244147
_shelxl_version_number 2014-3
_chemical_oxdiff_usercomment 'Pink Rod'
_shelx_space_group_comment
;
The symmetry employed for this shelxl refinement is uniquely defined
by the following loop, which should always be used as a source of
symmetry information in preference to the above space-group names.
They are only intended as comments.
;
_olex2_refinement_description
;
1. Fixed Uiso
 At 1.2 times of:
  All C(H) groups, All C(H,H) groups
2. Restrained distances
 O8-H8B = O8-H8A
 0.98 with sigma of 0.005
 H8A-H8B
 1.5 with sigma of 0.005
 O7-H7B = O7-H7A
 0.98 with sigma of 0.005
 H7B-H7A
 1.5 with sigma of 0.005
 Co1-H7B
 2.55 with sigma of 0.005
 O6-H6
 0.98 with sigma of 0.005
 N1-H1
 0.98 with sigma of 0.005
3.a Secondary CH2 refined with riding coordinates:
 C2(H2A,H2B)
3.b Aromatic/amide H refined with riding coordinates:
 C4(H4), C7(H7), C10(H10)
;
_olex2_submission_special_instructions 'No special instructions were received'

loop_
_space_group_symop_operation_xyz
'x, y, z'
'-x, y+1/2, -z'

loop_
_atom_site_label
_atom_site_type_symbol
_atom_site_fract_x
_atom_site_fract_y
_atom_site_fract_z
_atom_site_U_iso_or_equiv
_atom_site_adp_type
_atom_site_occupancy
_atom_site_site_symmetry_order
_atom_site_calc_flag
_atom_site_refinement_flags_posn
_atom_site_refinement_flags_adp
_atom_site_refinement_flags_occupancy
_atom_site_disorder_assembly
_atom_site_disorder_group
Co1 Co 1.35864(16) 0.64972(10) 0.73216(6) 0.0152(3) Uani 1 1 d D . . . .
O1 O 0.3951(9) 0.1945(4) 0.1120(4) 0.0202(9) Uani 1 1 d . . . . .
O2 O 0.3876(11) 0.3134(6) -0.0534(4) 0.0334(12) Uani 1 1 d . . . . .
O3 O 1.0764(9) 0.6142(5) 0.5942(3) 0.0218(10) Uani 1 1 d . . . . .
O4 O 0.6894(9) 0.7125(5) 0.6419(4) 0.0198(9) Uani 1 1 d . . . . .
O5 O 0.0205(12) 0.8048(6) 0.2825(5) 0.0415(15) Uani 1 1 d . . . . .
O6 O -0.0039(9) 0.6596(5) 0.1358(3) 0.0211(9) Uani 1 1 d D . . . .
H6 H -0.122(19) 0.729(8) 0.098(9) 0.06(3) Uiso 1 1 d D . . . .
O7 O 1.4883(12) 0.4571(6) 0.7118(6) 0.0411(14) Uani 1 1 d D . . . .
H7A H 1.680(8) 0.426(9) 0.709(7) 0.04(3) Uiso 1 1 d D . . . .
H7B H 1.43(2) 0.407(3) 0.780(5) 0.17(10) Uiso 1 1 d D . . . .
O8 O 1.0903(10) 0.5596(5) 0.8513(4) 0.0232(9) Uani 1 1 d D . . . .
H8A H 0.911(10) 0.579(7) 0.881(8) 0.05(3) Uiso 1 1 d D . . . .
H8B H 1.094(15) 0.4639(12) 0.861(7) 0.03(2) Uiso 1 1 d D . . . .
N1 N 0.7965(10) 0.3462(5) 0.2265(4) 0.0154(10) Uani 1 1 d D . . . .
C1 C 0.4905(12) 0.2827(6) 0.0477(5) 0.0170(11) Uani 1 1 d . . . . .
C2 C 0.7549(12) 0.3526(6) 0.0960(5) 0.0175(11) Uani 1 1 d . . . . .
H2A H 0.9124 0.3126 0.0627 0.021 Uiso 1 1 calc R . . . .
H2B H 0.7458 0.4440 0.0714 0.021 Uiso 1 1 calc R . . . .
C3 C 0.6775(12) 0.4524(6) 0.2882(5) 0.0154(11) Uani 1 1 d . . . . .
C4 C 0.7952(12) 0.4900(6) 0.3986(5) 0.0157(11) Uani 1 1 d . . . . .
H4 H 0.9488 0.4451 0.4334 0.019 Uiso 1 1 calc R . . . .
C5 C 0.6843(12) 0.5958(6) 0.4587(5) 0.0154(11) Uani 1 1 d . . . . .
C6 C 0.8253(11) 0.6426(7) 0.5743(4) 0.0166(10) Uani 1 1 d . . . . .
C7 C 0.4559(11) 0.6640(7) 0.4066(5) 0.0163(11) Uani 1 1 d . . . . .
H7 H 0.3818 0.7341 0.4461 0.020 Uiso 1 1 calc R . . . .
C8 C 0.3391(12) 0.6265(6) 0.2950(5) 0.0171(11) Uani 1 1 d . . . . .
C9 C 0.1035(13) 0.7048(7) 0.2369(6) 0.0199(12) Uani 1 1 d . . . . .
C10 C 0.4465(12) 0.5198(6) 0.2348(5) 0.0156(11) Uani 1 1 d . . . . .
H10 H 0.3655 0.4942 0.1609 0.019 Uiso 1 1 calc R . . . .
H1 H 0.995(4) 0.348(9) 0.252(7) 0.019 Uiso 1 1 d DR . . . .

loop_
_atom_site_aniso_label
_atom_site_aniso_U_11
_atom_site_aniso_U_22
_atom_site_aniso_U_33
_atom_site_aniso_U_23
_atom_site_aniso_U_13
_atom_site_aniso_U_12
Co1 0.0186(5) 0.0149(5) 0.0121(4) -0.0024(4) 0.0013(3) -0.0003(4)
O1 0.023(2) 0.021(2) 0.0168(19) 0.0033(17) 0.0032(16) -0.0046(16)
O2 0.039(3) 0.040(3) 0.019(2) 0.012(2) -0.0093(19) -0.016(2)
O3 0.022(2) 0.029(3) 0.0146(17) -0.0055(17) 0.0012(15) 0.0006(17)
O4 0.028(2) 0.022(2) 0.0109(17) -0.0059(17) 0.0077(15) 0.0001(17)
O5 0.043(3) 0.030(3) 0.047(3) -0.020(3) -0.021(2) 0.017(2)
O6 0.025(2) 0.020(2) 0.0171(17) 0.000(2) -0.0016(14) 0.0036(19)
O7 0.039(3) 0.018(2) 0.071(4) -0.001(3) 0.031(3) -0.001(2)
O8 0.023(2) 0.027(2) 0.021(2) 0.0059(19) 0.0083(16) 0.0023(17)
N1 0.018(2) 0.017(3) 0.011(2) -0.0010(19) 0.0012(16) 0.0009(18)
C1 0.019(3) 0.019(3) 0.013(2) -0.003(2) 0.0026(19) -0.001(2)
C2 0.022(3) 0.019(3) 0.012(2) -0.002(2) 0.006(2) -0.002(2)
C3 0.017(3) 0.018(3) 0.013(2) -0.001(2) 0.0042(19) -0.003(2)
C4 0.016(3) 0.018(3) 0.013(2) 0.000(2) 0.0008(19) -0.001(2)
C5 0.022(3) 0.016(3) 0.009(2) -0.004(2) 0.004(2) -0.003(2)
C6 0.024(3) 0.013(3) 0.014(2) -0.001(3) 0.0031(18) -0.003(2)
C7 0.022(3) 0.017(3) 0.011(2) -0.003(2) 0.0070(19) 0.002(2)
C8 0.022(3) 0.014(3) 0.015(2) -0.002(2) 0.0016(19) 0.000(2)
C9 0.027(3) 0.015(3) 0.018(3) 0.001(2) 0.004(2) -0.001(2)
C10 0.019(3) 0.017(3) 0.010(2) 0.000(2) -0.0017(19) 0.000(2)

loop_
_atom_type_symbol
_atom_type_description
_atom_type_scat_dispersion_real
_atom_type_scat_dispersion_imag
_atom_type_scat_source
C C 0.0181 0.0091 'International Tables Vol C Tables 4.2.6.8 and 6.1.1.4'
H H 0.0000 0.0000 'International Tables Vol C Tables 4.2.6.8 and 6.1.1.4'
Co Co -2.3653 3.6143 'International Tables Vol C Tables 4.2.6.8 and 6.1.1.4'
N N 0.0311 0.0180 'International Tables Vol C Tables 4.2.6.8 and 6.1.1.4'
O O 0.0492 0.0322 'International Tables Vol C Tables 4.2.6.8 and 6.1.1.4'

loop_
_geom_angle_atom_site_label_1
_geom_angle_atom_site_label_2
_geom_angle_atom_site_label_3
_geom_angle
_geom_angle_site_symmetry_1
_geom_angle_site_symmetry_3
_geom_angle_publ_flag
O1 Co1 O8 83.91(18) 2_756 . ?
O1 Co1 N1 78.58(17) 2_756 2_756 ?
O3 Co1 O1 172.04(17) . 2_756 ?
O3 Co1 O4 99.92(17) . 1_655 ?
O3 Co1 O7 86.3(2) . . ?
O3 Co1 O8 90.26(18) . . ?
O3 Co1 N1 96.16(18) . 2_756 ?
O4 Co1 O1 86.73(18) 1_655 2_756 ?
O4 Co1 O8 166.42(18) 1_655 . ?
O4 Co1 N1 96.83(19) 1_655 2_756 ?
O7 Co1 O1 98.3(2) . 2_756 ?
O7 Co1 O4 88.9(2) . 1_655 ?
O7 Co1 O8 82.8(2) . . ?
O7 Co1 N1 173.3(2) . 2_756 ?
O8 Co1 N1 90.93(19) . 2_756 ?
C1 O1 Co1 115.5(4) . 2_746 ?
C6 O3 Co1 132.8(4) . . ?
C6 O4 Co1 126.1(4) . 1_455 ?
C9 O6 H6 107(7) . . ?
Co1 O7 H7A 127(6) . . ?
Co1 O7 H7B 107.6(7) . . ?
H7A O7 H7B 99.9(9) . . ?
Co1 O8 H8A 137(5) . . ?
Co1 O8 H8B 119(4) . . ?
H8A O8 H8B 100.1(9) . . ?
Co1 N1 H1 108(5) 2_746 . ?
C2 N1 Co1 103.6(4) . 2_746 ?
C2 N1 H1 109(5) . . ?
C3 N1 Co1 114.8(4) . 2_746 ?
C3 N1 C2 115.5(5) . . ?
C3 N1 H1 106(5) . . ?
O1 C1 C2 117.5(5) . . ?
O2 C1 O1 124.6(5) . . ?
O2 C1 C2 117.9(5) . . ?
N1 C2 C1 112.0(5) . . ?
N1 C2 H2A 109.2 . . ?
N1 C2 H2B 109.2 . . ?
C1 C2 H2A 109.2 . . ?
C1 C2 H2B 109.2 . . ?
H2A C2 H2B 107.9 . . ?
C4 C3 N1 119.9(5) . . ?
C4 C3 C10 120.3(5) . . ?
C10 C3 N1 119.8(5) . . ?
C3 C4 H4 119.8 . . ?
C3 C4 C5 120.4(5) . . ?
C5 C4 H4 119.8 . . ?
C4 C5 C6 120.2(5) . . ?
C7 C5 C4 120.0(5) . . ?
C7 C5 C6 119.7(5) . . ?
O3 C6 O4 124.6(5) . . ?
O3 C6 C5 116.4(5) . . ?
O4 C6 C5 118.9(5) . . ?
C5 C7 H7 120.3 . . ?
C5 C7 C8 119.5(5) . . ?
C8 C7 H7 120.3 . . ?
C7 C8 C9 119.1(5) . . ?
C7 C8 C10 121.0(5) . . ?
C10 C8 C9 119.9(5) . . ?
O5 C9 O6 123.1(6) . . ?
O5 C9 C8 121.5(6) . . ?
O6 C9 C8 115.4(5) . . ?
C3 C10 C8 118.9(5) . . ?
C3 C10 H10 120.6 . . ?
C8 C10 H10 120.6 . . ?

loop_
_geom_bond_atom_site_label_1
_geom_bond_atom_site_label_2
_geom_bond_distance
_geom_bond_site_symmetry_2
_geom_bond_publ_flag
Co1 O1 2.091(4) 2_756 ?
Co1 O3 2.014(4) . ?
Co1 O4 2.076(4) 1_655 ?
Co1 O7 2.076(6) . ?
Co1 O8 2.160(5) . ?
Co1 N1 2.199(5) 2_756 ?
O1 Co1 2.090(4) 2_746 ?
O1 C1 1.268(8) . ?
O2 C1 1.247(7) . ?
O3 C6 1.250(7) . ?
O4 Co1 2.076(4) 1_455 ?
O4 C6 1.271(7) . ?
O5 C9 1.224(9) . ?
O6 H6 0.979(7) . ?
O6 C9 1.299(8) . ?
O7 H7A 0.980(7) . ?
O7 H7B 0.980(7) . ?
O8 H8A 0.978(7) . ?
O8 H8B 0.979(7) . ?
N1 Co1 2.199(5) 2_746 ?
N1 C2 1.476(7) . ?
N1 C3 1.436(7) . ?
N1 H1 0.980(7) . ?
C1 C2 1.522(8) . ?
C2 H2A 0.9700 . ?
C2 H2B 0.9700 . ?
C3 C4 1.381(8) . ?
C3 C10 1.401(8) . ?
C4 H4 0.9300 . ?
C4 C5 1.405(8) . ?
C5 C6 1.498(7) . ?
C5 C7 1.391(8) . ?
C7 H7 0.9300 . ?
C7 C8 1.391(7) . ?
C8 C9 1.495(8) . ?
C8 C10 1.406(8) . ?
C10 H10 0.9300 . ?

loop_
_geom_hbond_atom_site_label_D
_geom_hbond_atom_site_label_H
_geom_hbond_atom_site_label_A
_geom_hbond_distance_DH
_geom_hbond_distance_HA
_geom_hbond_distance_DA
_geom_hbond_angle_DHA
_geom_hbond_site_symmetry_A
O6 H6 O2 0.979(7) 1.59(4) 2.541(6) 162(11) 2
O7 H7A O5 0.980(7) 1.90(4) 2.833(9) 158(8) 2_746
O7 H7B O2 0.980(7) 2.15(2) 3.112(8) 169(9) 1_656
O8 H8A O1 0.978(7) 1.90(4) 2.785(6) 150(7) 2_656
O8 H8B O2 0.979(7) 2.25(5) 3.037(7) 137(6) 1_656
O8 H8B O5 0.979(7) 2.32(7) 3.025(8) 128(6) 2_646
N1 H1 O4 0.980(7) 2.32(6) 3.098(7) 136(7) 2_746
